data_4345570
loop_
_publ_author_name
'Gong, Pifu'
'Luo, Siyang'
'Xiao, Ke'
'Huang, Qian'
'Yang, Yi'
'Huang, Hongwei'
'Wu, Yicheng'
'Chen, Chuangtian'
'Lin, Zheshuai'

_publ_section_title
;
 Structure and Characterization of a Zero-Dimensional Alkali Tin Dihalides
 Compound Cs3Sn3F2Cl7 with the [Sn2F2Cl4](2-) Clusters.
;
_journal_issue 5
_journal_name_full 'Inorganic chemistry'
_journal_page_first 3081
_journal_page_last 3086
_journal_paper_doi 10.1021/acs.inorgchem.7b00036
_journal_volume 56
_journal_year 2017
_chemical_formula_sum 'Cl7 Cs3 F2 Sn3'
_chemical_formula_weight 1040.98
_space_group_crystal_system monoclinic
_space_group_IT_number 14
_space_group_name_Hall '-P 2ybc'
_space_group_name_H-M_alt 'P 1 21/c 1'
_symmetry_space_group_name_Hall '-P 2ybc'
_symmetry_space_group_name_H-M 'P 1 21/c 1'
_audit_creation_method SHELXL-2014/7
_cell_angle_alpha 90
_cell_angle_beta 93.2450(10)
_cell_angle_gamma 90
_cell_formula_units_Z 4
_cell_length_a 9.5645(4)
_cell_length_b 14.2057(7)
_cell_length_c 13.5828(6)
_cell_measurement_reflns_used 5457
_cell_measurement_temperature 293(2)
_cell_measurement_theta_max 25.35
_cell_measurement_theta_min 2.57
_cell_volume 1842.54(14)
_computing_structure_refinement 'SHELXL-2014/7 (Sheldrick, 2014)'
_diffrn_ambient_temperature 293(2)
_diffrn_measured_fraction_theta_full 0.999
_diffrn_measured_fraction_theta_max 0.994
_diffrn_measurement_device_type CCD
_diffrn_radiation_type MoK\a
_diffrn_radiation_wavelength 0.71073
_diffrn_reflns_av_R_equivalents 0.0199
_diffrn_reflns_av_unetI/netI 0.0188
_diffrn_reflns_Laue_measured_fraction_full 0.999
_diffrn_reflns_Laue_measured_fraction_max 0.994
_diffrn_reflns_limit_h_max 11
_diffrn_reflns_limit_h_min -10
_diffrn_reflns_limit_k_max 16
_diffrn_reflns_limit_k_min -16
_diffrn_reflns_limit_l_max 16
_diffrn_reflns_limit_l_min -16
_diffrn_reflns_number 11450
_diffrn_reflns_point_group_measured_fraction_full 0.999
_diffrn_reflns_point_group_measured_fraction_max 0.994
_diffrn_reflns_theta_full 25.242
_diffrn_reflns_theta_max 25.353
_diffrn_reflns_theta_min 2.076
_exptl_absorpt_coefficient_mu 10.880
_exptl_absorpt_correction_type multi-scan
_exptl_absorpt_process_details sadabs
_exptl_crystal_colour colorless
_exptl_crystal_density_diffrn 3.753
_exptl_crystal_description block
_exptl_crystal_F_000 1808
_exptl_crystal_size_max 0.120
_exptl_crystal_size_mid 0.100
_exptl_crystal_size_min 0.080
_exptl_transmission_factor_max 0.864
_exptl_transmission_factor_min 0.864
_refine_diff_density_max 0.661
_refine_diff_density_min -0.572
_refine_diff_density_rms 0.102
_refine_ls_extinction_method none
_refine_ls_goodness_of_fit_ref 1.048
_refine_ls_hydrogen_treatment undef
_refine_ls_matrix_type full
_refine_ls_number_parameters 136
_refine_ls_number_reflns 3357
_refine_ls_number_restraints 0
_refine_ls_restrained_S_all 1.048
_refine_ls_R_factor_all 0.0211
_refine_ls_R_factor_gt 0.0173
_refine_ls_shift/su_max 0.001
_refine_ls_shift/su_mean 0.000
_refine_ls_structure_factor_coef Fsqd
_refine_ls_weighting_details 'w=1/[\s^2^(Fo^2^)+(0.0111P)^2^+1.2649P] where P=(Fo^2^+2Fc^2^)/3'
_refine_ls_weighting_scheme calc
_refine_ls_wR_factor_gt 0.0327
_refine_ls_wR_factor_ref 0.0337
_reflns_Friedel_coverage 0.000
_reflns_number_gt 3047
_reflns_number_total 3357
_reflns_threshold_expression 'I > 2\s(I)'
_cod_data_source_file ic7b00036_si_001.cif
_cod_data_source_block b
_cod_database_code 4345570
_shelx_shelxl_version_number 2014/7
_shelx_space_group_comment
;
The symmetry employed for this shelxl refinement is uniquely defined
by the following loop, which should always be used as a source of
symmetry information in preference to the above space-group names.
They are only intended as comments.
;
_shelx_estimated_absorpt_t_min 0.355
_shelx_estimated_absorpt_t_max 0.476

loop_
_space_group_symop_operation_xyz
'x, y, z'
'-x, y+1/2, -z+1/2'
'-x, -y, -z'
'x, -y-1/2, z-1/2'

loop_
_atom_site_label
_atom_site_type_symbol
_atom_site_fract_x
_atom_site_fract_y
_atom_site_fract_z
_atom_site_U_iso_or_equiv
_atom_site_adp_type
_atom_site_occupancy
_atom_site_site_symmetry_order
_atom_site_calc_flag
Sn1 Sn 0.61782(3) 0.09452(2) 0.55135(2) 0.02167(6) Uani 1 1 d
Cl1 Cl 0.47163(11) 0.10466(7) 0.70385(7) 0.0393(2) Uani 1 1 d
Cl4 Cl 0.84656(11) 0.02821(7) 0.65938(7) 0.0406(3) Uani 1 1 d
F1 F 0.5904(2) -0.05392(14) 0.54447(15) 0.0327(5) Uani 1 1 d
Sn6 Sn 0.34324(3) 0.44648(2) 0.42873(2) 0.02691(7) Uani 1 1 d
Cl2 Cl 0.44874(11) 0.29068(7) 0.46713(8) 0.0363(2) Uani 1 1 d
Cl5 Cl 0.12224(12) 0.39229(8) 0.52320(9) 0.0492(3) Uani 1 1 d
F2 F 0.4094(2) 0.49727(15) 0.56801(15) 0.0375(5) Uani 1 1 d
Sn2 Sn 0.95247(3) 0.40864(2) 0.71199(2) 0.02550(7) Uani 1 1 d
Cl3 Cl 1.09695(11) 0.27061(7) 0.77458(8) 0.0383(2) Uani 1 1 d
Cl6 Cl 0.77335(12) 0.29424(8) 0.62973(8) 0.0468(3) Uani 1 1 d
Cl7 Cl 0.81209(12) 0.40173(8) 0.86919(8) 0.0453(3) Uani 1 1 d
Cs1 Cs 0.86410(3) 0.64376(2) 0.96093(2) 0.03950(7) Uani 1 1 d
Cs2 Cs 0.43762(3) 0.35876(2) 0.74371(2) 0.03649(7) Uani 1 1 d
Cs3 Cs 0.79805(3) 0.15213(2) 0.87123(2) 0.03812(7) Uani 1 1 d

loop_
_atom_site_aniso_label
_atom_site_aniso_U_11
_atom_site_aniso_U_22
_atom_site_aniso_U_33
_atom_site_aniso_U_23
_atom_site_aniso_U_13
_atom_site_aniso_U_12
Sn1 0.02460(14) 0.02090(13) 0.01944(12) 0.00005(10) 0.00051(11) 0.00225(10)
Cl1 0.0471(6) 0.0406(6) 0.0314(5) 0.0005(4) 0.0140(5) 0.0038(5)
Cl4 0.0393(6) 0.0409(6) 0.0400(6) -0.0039(5) -0.0108(5) 0.0110(5)
F1 0.0358(13) 0.0195(11) 0.0415(13) -0.0018(9) -0.0101(11) 0.0022(9)
Sn6 0.03344(15) 0.02418(14) 0.02336(13) 0.00256(10) 0.00364(12) 0.00633(11)
Cl2 0.0396(6) 0.0249(5) 0.0441(6) 0.0021(4) -0.0001(5) 0.0079(4)
Cl5 0.0429(7) 0.0523(7) 0.0544(7) -0.0004(6) 0.0209(6) -0.0003(5)
F2 0.0483(15) 0.0352(13) 0.0292(11) -0.0081(10) 0.0041(11) -0.0017(11)
Sn2 0.02468(14) 0.02805(14) 0.02365(13) -0.00114(10) 0.00026(11) -0.00429(10)
Cl3 0.0337(6) 0.0399(6) 0.0412(6) 0.0037(5) 0.0014(5) 0.0026(4)
Cl6 0.0471(7) 0.0482(6) 0.0436(6) -0.0056(5) -0.0119(5) -0.0182(5)
Cl7 0.0509(7) 0.0460(6) 0.0412(6) -0.0064(5) 0.0216(5) -0.0037(5)
Cs1 0.04397(17) 0.03299(14) 0.04161(15) 0.00280(11) 0.00310(13) -0.00063(11)
Cs2 0.04406(16) 0.03189(14) 0.03380(13) 0.00142(11) 0.00469(12) -0.00156(11)
Cs3 0.04138(16) 0.03811(15) 0.03533(14) -0.00242(11) 0.00619(13) -0.00909(12)

loop_
_atom_type_symbol
_atom_type_description
_atom_type_scat_dispersion_real
_atom_type_scat_dispersion_imag
_atom_type_scat_source
Cl Cl 0.1480 0.1590 'International Tables Vol C Tables 4.2.6.8 and 6.1.1.4'
Cs Cs -0.3680 2.1190 'International Tables Vol C Tables 4.2.6.8 and 6.1.1.4'
F F 0.0170 0.0100 'International Tables Vol C Tables 4.2.6.8 and 6.1.1.4'
Sn Sn -0.6540 1.4250 'International Tables Vol C Tables 4.2.6.8 and 6.1.1.4'

loop_
_geom_angle_atom_site_label_1
_geom_angle_atom_site_label_2
_geom_angle_atom_site_label_3
_geom_angle
_geom_angle_site_symmetry_1
_geom_angle_site_symmetry_3
F1 Sn1 F1 68.88(8) . 3_656
F1 Sn1 Cl1 91.13(7) . .
F1 Sn1 Cl1 88.72(6) 3_656 .
F1 Sn1 Cl4 76.97(6) . .
F1 Sn1 Cl4 145.84(5) 3_656 .
Cl1 Sn1 Cl4 92.41(3) . .
F1 Sn1 Sn1 36.71(5) . 3_656
F1 Sn1 Sn1 32.16(5) 3_656 3_656
Cl1 Sn1 Sn1 89.83(3) . 3_656
Cl4 Sn1 Sn1 113.68(2) . 3_656
Sn1 Cl4 Sn2 164.13(5) . 2_746
Sn1 F1 Sn1 111.12(8) . 3_656
F2 Sn6 Cl2 91.08(6) . .
F2 Sn6 F2 68.59(10) . 3_666
Cl2 Sn6 F2 84.71(6) . 3_666
F2 Sn6 Cl5 82.59(7) . .
Cl2 Sn6 Cl5 87.99(4) . .
F2 Sn6 Cl5 150.05(5) 3_666 .
F2 Sn6 Sn6 37.75(7) . 3_666
Cl2 Sn6 Sn6 87.12(3) . 3_666
F2 Sn6 Sn6 30.84(5) 3_666 3_666
Cl5 Sn6 Sn6 119.91(3) . 3_666
Sn6 Cl5 Sn2 147.48(5) . 1_455
Sn6 F2 Sn6 111.41(10) . 3_666
Cl3 Sn2 Cl6 89.65(4) . .
Cl3 Sn2 Cl7 89.56(4) . .
Cl6 Sn2 Cl7 88.31(4) . .
Cl3 Sn2 Cl4 85.65(3) . 2_756
Cl6 Sn2 Cl4 170.63(3) . 2_756
Cl7 Sn2 Cl4 83.55(3) . 2_756
Cl3 Sn2 Cl5 85.32(3) . 1_655
Cl6 Sn2 Cl5 87.75(4) . 1_655
Cl7 Sn2 Cl5 173.55(4) . 1_655
Cl4 Sn2 Cl5 99.92(3) 2_756 1_655

loop_
_geom_bond_atom_site_label_1
_geom_bond_atom_site_label_2
_geom_bond_distance
_geom_bond_site_symmetry_2
Sn1 F1 2.126(2) .
Sn1 F1 2.388(2) 3_656
Sn1 Cl1 2.5680(10) .
Sn1 Cl4 2.7319(10) .
Sn1 Sn1 3.7257(5) 3_656
Cl4 Sn2 3.0418(10) 2_746
F1 Sn1 2.388(2) 3_656
Sn6 F2 2.089(2) .
Sn6 Cl2 2.4758(9) .
Sn6 F2 2.495(2) 3_666
Sn6 Cl5 2.6484(12) .
Sn6 Sn6 3.7941(5) 3_666
Cl5 Sn2 3.1204(12) 1_455
F2 Sn6 2.495(2) 3_666
Sn2 Cl3 2.5188(10) .
Sn2 Cl6 2.5705(10) .
Sn2 Cl7 2.5877(11) .
Sn2 Cl4 3.0418(10) 2_756
Sn2 Cl5 3.1204(12) 1_655
